data_1574582
loop_
_publ_author_name
'Varghese, Eldhose V.'
'Liu, Yi-Hung'
'Chen, Hsing-Yin'
'Li, Chien-Hung'
'Chen, Chia-Hsiang'

_publ_section_title
;
 Rhenium coordination-induced conformational modulation in nitrogen-doped
 nanographene
;
_journal_issue 22
_journal_name_full 'Chemical Science'
_journal_page_first 9966
_journal_page_last 9977
_journal_paper_doi 10.1039/D5SC02827B
_journal_volume 16
_journal_year 2025
_chemical_formula_sum 'C98 H88 Cl3 N8 O3 Re'
_chemical_formula_weight 1718.31
_space_group_crystal_system monoclinic
_space_group_IT_number 15
_space_group_name_Hall '-C 2yc'
_space_group_name_H-M_alt 'C 1 2/c 1'
_atom_sites_solution_hydrogens geom
_audit_creation_method SHELXL-2019/3
_audit_update_record
;
2025-02-11 deposited with the CCDC.	2025-04-28 downloaded from the CCDC.
;
_cell_angle_alpha 90
_cell_angle_beta 102.6239(14)
_cell_angle_gamma 90
_cell_formula_units_Z 8
_cell_length_a 24.5780(7)
_cell_length_b 35.7337(9)
_cell_length_c 21.4113(6)
_cell_measurement_reflns_used 9911
_cell_measurement_temperature 100(2)
_cell_measurement_theta_max 69.92
_cell_measurement_theta_min 2.22
_cell_volume 18350.2(9)
_computing_cell_refinement 'SAINT V8.40B (Bruker AXS LLC, 2019)'
_computing_data_collection 'Bruker APEX4'
_computing_data_reduction 'SAINT V8.40B (Bruker AXS LLC, 2019)'
_computing_molecular_graphics 'Bruker SHELXTL'
_computing_publication_material 'Bruker SHELXTL'
_computing_structure_refinement 'SHELXL-2019/2 (Sheldrick, 2019)'
_computing_structure_solution 'SHELXT 2018/2 (Sheldrick, 2018)'
_diffrn_ambient_temperature 100(2)
_diffrn_measured_fraction_theta_full 0.998
_diffrn_measured_fraction_theta_max 0.993
_diffrn_measurement_device_type 'Bruker AXS D8 VENTURE, PhotonIII_C28'
_diffrn_measurement_method '\w and \f scans'
_diffrn_radiation_type CuK\a
_diffrn_radiation_wavelength 1.54178
_diffrn_reflns_av_R_equivalents 0.1162
_diffrn_reflns_av_unetI/netI 0.0581
_diffrn_reflns_Laue_measured_fraction_full 0.998
_diffrn_reflns_Laue_measured_fraction_max 0.993
_diffrn_reflns_limit_h_max 29
_diffrn_reflns_limit_h_min -27
_diffrn_reflns_limit_k_max 42
_diffrn_reflns_limit_k_min -43
_diffrn_reflns_limit_l_max 26
_diffrn_reflns_limit_l_min -26
_diffrn_reflns_number 200105
_diffrn_reflns_point_group_measured_fraction_full 0.998
_diffrn_reflns_point_group_measured_fraction_max 0.993
_diffrn_reflns_theta_full 67.679
_diffrn_reflns_theta_max 70.243
_diffrn_reflns_theta_min 2.219
_diffrn_source 'I-mu-S microfocus sealed tube'
_exptl_absorpt_coefficient_mu 3.797
_exptl_absorpt_correction_T_max 1.0000
_exptl_absorpt_correction_T_min 0.8212
_exptl_absorpt_correction_type multi-scan
_exptl_absorpt_process_details
; 
SADABS 2016/2: Krause, L., Herbst-Irmer, R., Sheldrick, G. M., Stalke, D. (2015). 
"Comparison of silver and molybdenum microfocus X-ray sources for 
single-crystal structure determination" 
J. Appl. Cryst. 48, 3-10. 
doi:10.1107/S1600576714022985 
;
_exptl_crystal_colour black
_exptl_crystal_density_diffrn 1.244
_exptl_crystal_description plate
_exptl_crystal_F_000 7056
_exptl_crystal_size_max 0.020
_exptl_crystal_size_mid 0.015
_exptl_crystal_size_min 0.010
_refine_diff_density_max 3.054
_refine_diff_density_min -1.218
_refine_diff_density_rms 0.108
_refine_ls_extinction_method none
_refine_ls_goodness_of_fit_ref 1.021
_refine_ls_hydrogen_treatment constr
_refine_ls_matrix_type full
_refine_ls_number_parameters 1068
_refine_ls_number_reflns 17365
_refine_ls_number_restraints 504
_refine_ls_restrained_S_all 1.031
_refine_ls_R_factor_all 0.0967
_refine_ls_R_factor_gt 0.0620
_refine_ls_shift/su_max 0.003
_refine_ls_shift/su_mean 0.000
_refine_ls_structure_factor_coef Fsqd
_refine_ls_weighting_details 'w=1/[\s^2^(Fo^2^)+(0.0977P)^2^+85.3162P] where P=(Fo^2^+2Fc^2^)/3'
_refine_ls_weighting_scheme calc
_refine_ls_wR_factor_gt 0.1594
_refine_ls_wR_factor_ref 0.1799
_reflns_Friedel_coverage 0.000
_reflns_number_gt 12037
_reflns_number_total 17365
_reflns_threshold_expression 'I > 2\s(I)'
_cod_data_source_file d5sc02827b2.cif
_cod_data_source_block ic22236_sq
_cod_depositor_comments
;
The following automatic conversions were performed:

data item '_exptl_absorpt_correction_type' value 'Multi-Scan' was
changed to 'multi-scan' in accordance with the
/home/data/users/saulius/crontab/automatic-downloads/rss-feeds/RSC/lib/dictionaries/cif_core.dic
dictionary named 'cif_core.dic' version 2.4.2 last updated on
2011-04-26.

Automatic conversion script
Id: cif_fix_values 8170 2020-07-09 18:12:32Z antanas 

 Adding full bibliography for 1574581--1574582.cif.
;
_cod_original_sg_symbol_H-M 'C 2/c'
_cod_database_code 1574582
_shelx_shelxl_version_number 2019/3
_shelx_space_group_comment
; 
The symmetry employed for this shelxl refinement is uniquely defined 
by the following loop, which should always be used as a source of 
symmetry information in preference to the above space-group names. 
They are only intended as comments. 
;
_shelx_estimated_absorpt_t_min 0.928
_shelx_estimated_absorpt_t_max 0.963

loop_
_space_group_symop_operation_xyz
'x, y, z'
'-x, y, -z+1/2'
'x+1/2, y+1/2, z'
'-x+1/2, y+1/2, -z+1/2'
'-x, -y, -z'
'x, -y, z-1/2'
'-x+1/2, -y+1/2, -z'
'x+1/2, -y+1/2, z-1/2'

loop_
_atom_site_label
_atom_site_type_symbol
_atom_site_fract_x
_atom_site_fract_y
_atom_site_fract_z
_atom_site_U_iso_or_equiv
_atom_site_adp_type
_atom_site_occupancy
_atom_site_site_symmetry_order
_atom_site_calc_flag
_atom_site_refinement_flags_posn
_atom_site_refinement_flags_adp
_atom_site_refinement_flags_occupancy
_atom_site_disorder_assembly
_atom_site_disorder_group
Re1 Re 0.67514(2) 0.34542(2) 0.53001(2) 0.03769(10) Uani 1 1 d . . . . .
Cl1 Cl 0.70509(8) 0.33425(5) 0.64605(10) 0.0663(5) Uani 1 1 d . . . . .
O1 O 0.7523(2) 0.41327(12) 0.5330(2) 0.0585(12) Uani 1 1 d . . . . .
O2 O 0.76214(19) 0.29279(12) 0.4928(3) 0.0565(12) Uani 1 1 d . . . . .
O3 O 0.6277(2) 0.35632(14) 0.3916(3) 0.0701(16) Uani 1 1 d . U . . .
N1 N 0.6062(2) 0.37795(13) 0.5514(2) 0.0394(11) Uani 1 1 d . . . . .
N2 N 0.5558(2) 0.43301(13) 0.5688(3) 0.0507(14) Uani 1 1 d . . . . .
N3 N 0.61350(19) 0.30297(12) 0.5403(2) 0.0335(10) Uani 1 1 d . . . . .
N4 N 0.5789(2) 0.24170(12) 0.5534(2) 0.0378(11) Uani 1 1 d . . . . .
N5 N 0.1132(3) 0.3651(2) 0.9166(3) 0.0740(15) Uani 1 1 d . U . . .
N6 N 0.0369(3) 0.3738(3) 0.8385(4) 0.1017(18) Uani 1 1 d . U . . .
N7 N 0.1220(3) 0.23518(16) 0.9094(3) 0.0549(14) Uani 1 1 d . . . . .
N8 N 0.0414(2) 0.2373(2) 0.8258(3) 0.075(2) Uani 1 1 d . . . . .
C1 C 0.7242(3) 0.38754(17) 0.5314(3) 0.0450(15) Uani 1 1 d . . . . .
C2 C 0.7299(3) 0.31269(17) 0.5079(3) 0.0452(15) Uani 1 1 d . . . . .
C3 C 0.6401(4) 0.35264(17) 0.4369(4) 0.0527(18) Uani 1 1 d . U . . .
C4 C 0.6007(3) 0.41512(17) 0.5586(4) 0.0533(17) Uani 1 1 d . . . . .
H4 H 0.631990 0.430157 0.556057 0.064 Uiso 1 1 calc R U . . .
C5 C 0.5110(3) 0.41251(15) 0.5735(3) 0.0414(14) Uani 1 1 d . . . . .
C6 C 0.5127(2) 0.37289(15) 0.5668(3) 0.0356(13) Uani 1 1 d . . . . .
C7 C 0.5608(2) 0.35702(15) 0.5562(3) 0.0358(13) Uani 1 1 d . . . . .
C8 C 0.5653(2) 0.31736(15) 0.5513(3) 0.0338(12) Uani 1 1 d . . . . .
C9 C 0.6176(2) 0.26549(15) 0.5428(3) 0.0347(12) Uani 1 1 d . . . . .
H9 H 0.651368 0.254919 0.536263 0.042 Uiso 1 1 calc R U . . .
C10 C 0.5301(2) 0.25585(15) 0.5621(3) 0.0345(12) Uani 1 1 d . . . . .
C11 C 0.5214(2) 0.29509(15) 0.5608(3) 0.0353(12) Uani 1 1 d . . . . .
C12 C 0.4719(2) 0.31131(15) 0.5729(3) 0.0337(12) Uani 1 1 d . . . . .
C13 C 0.4293(2) 0.28789(15) 0.5858(3) 0.0340(12) Uani 1 1 d . . . . .
C14 C 0.4363(2) 0.24791(14) 0.5855(3) 0.0327(12) Uani 1 1 d . . . . .
C15 C 0.4863(2) 0.23170(15) 0.5747(3) 0.0352(12) Uani 1 1 d . . . . .
C16 C 0.4936(2) 0.19316(16) 0.5803(3) 0.0421(14) Uani 1 1 d . . . . .
H16 H 0.526059 0.182275 0.570714 0.051 Uiso 1 1 calc R U . . .
C17 C 0.4552(3) 0.17037(16) 0.5992(3) 0.0429(14) Uani 1 1 d . . . . .
C18 C 0.4063(2) 0.18680(15) 0.6094(3) 0.0383(13) Uani 1 1 d . . . . .
H18 H 0.380265 0.171395 0.624317 0.046 Uiso 1 1 calc R U . . .
C19 C 0.3936(2) 0.22481(15) 0.5988(3) 0.0349(12) Uani 1 1 d . . . . .
C20 C 0.3412(2) 0.24139(15) 0.6087(3) 0.0345(12) Uani 1 1 d . . . . .
C21 C 0.3407(2) 0.28065(15) 0.6193(3) 0.0356(12) Uani 1 1 d . . . . .
C22 C 0.3833(2) 0.30440(15) 0.6042(3) 0.0328(12) Uani 1 1 d . . . . .
C23 C 0.3777(2) 0.34424(14) 0.6054(3) 0.0333(12) Uani 1 1 d . . . . .
C24 C 0.4195(2) 0.36680(15) 0.5892(3) 0.0363(13) Uani 1 1 d . . . . .
C25 C 0.4673(2) 0.35024(14) 0.5746(3) 0.0344(12) Uani 1 1 d . . . . .
C26 C 0.4158(3) 0.40693(15) 0.5925(3) 0.0381(13) Uani 1 1 d . . . . .
C27 C 0.4613(3) 0.42972(15) 0.5861(3) 0.0410(14) Uani 1 1 d . . . . .
C28 C 0.4589(3) 0.46839(16) 0.5953(3) 0.0478(16) Uani 1 1 d . . . . .
H28 H 0.488758 0.483707 0.588692 0.057 Uiso 1 1 calc R U . . .
C29 C 0.4140(3) 0.48467(16) 0.6137(3) 0.0500(16) Uani 1 1 d . . . . .
C30 C 0.3692(3) 0.46176(16) 0.6187(3) 0.0450(15) Uani 1 1 d . . . . .
H30 H 0.338690 0.472683 0.632604 0.054 Uiso 1 1 calc R U . . .
C31 C 0.3669(3) 0.42365(16) 0.6043(3) 0.0389(13) Uani 1 1 d . . . . .
C32 C 0.3191(2) 0.39998(16) 0.6097(3) 0.0381(13) Uani 1 1 d . . . . .
C33 C 0.3294(2) 0.36114(16) 0.6201(3) 0.0362(13) Uani 1 1 d . . . . .
C34 C 0.2920(2) 0.33768(15) 0.6434(3) 0.0335(12) Uani 1 1 d . . . . .
C35 C 0.2981(2) 0.29794(15) 0.6442(3) 0.0337(12) Uani 1 1 d . . . . .
C36 C 0.2591(2) 0.27543(16) 0.6650(3) 0.0349(12) Uani 1 1 d . . . . .
C37 C 0.2552(2) 0.23827(16) 0.6440(3) 0.0351(12) Uani 1 1 d . . . . .
H37 H 0.225697 0.223561 0.653249 0.042 Uiso 1 1 calc R U . . .
C38 C 0.2913(2) 0.22107(15) 0.6106(3) 0.0354(12) Uani 1 1 d . . . . .
C39 C 0.2635(3) 0.41308(16) 0.6083(3) 0.0407(14) Uani 1 1 d . . . . .
C40 C 0.2308(3) 0.39021(17) 0.6375(3) 0.0420(14) Uani 1 1 d . . . . .
H40 H 0.195954 0.399905 0.642301 0.050 Uiso 1 1 calc R U . . .
C41 C 0.2450(2) 0.35386(15) 0.6608(3) 0.0353(12) Uani 1 1 d . . . . .
C42 C 0.2123(2) 0.33189(16) 0.6966(3) 0.0351(12) Uani 1 1 d . . . . .
C43 C 0.2210(2) 0.29251(16) 0.7015(3) 0.0353(12) Uani 1 1 d . . . . .
C44 C 0.1942(2) 0.27050(16) 0.7407(3) 0.0363(13) Uani 1 1 d . . . . .
C45 C 0.1565(2) 0.28721(18) 0.7712(3) 0.0413(14) Uani 1 1 d . . . . .
C46 C 0.1480(2) 0.32598(18) 0.7681(3) 0.0404(14) Uani 1 1 d . . . . .
C47 C 0.1753(2) 0.34851(16) 0.7314(3) 0.0392(13) Uani 1 1 d . . . . .
C48 C 0.1671(3) 0.38974(17) 0.7382(3) 0.0426(14) Uani 1 1 d . . . . .
C49 C 0.1182(3) 0.4075(2) 0.7072(4) 0.067(2) Uani 1 1 d . . . . .
H49 H 0.092466 0.394274 0.675181 0.080 Uiso 1 1 calc R U . . .
C50 C 0.1061(4) 0.4439(2) 0.7219(4) 0.075(3) Uani 1 1 d . . . . .
H50 H 0.072109 0.455085 0.700376 0.091 Uiso 1 1 calc R U . . .
C51 C 0.1430(4) 0.4641(2) 0.7676(4) 0.061(2) Uani 1 1 d . . . . .
C52 C 0.1924(4) 0.44694(19) 0.7950(4) 0.062(2) Uani 1 1 d . . . . .
H52 H 0.219424 0.460567 0.824853 0.075 Uiso 1 1 calc R U . . .
C53 C 0.2041(3) 0.41053(17) 0.7806(4) 0.0530(17) Uani 1 1 d . . . . .
H53 H 0.238775 0.399784 0.800929 0.064 Uiso 1 1 calc R U . . .
C54 C 0.2124(3) 0.23141(18) 0.7596(3) 0.0432(14) Uani 1 1 d . . . . .
C55 C 0.2650(3) 0.2258(2) 0.7973(3) 0.0516(16) Uani 1 1 d . . . . .
H55 H 0.289247 0.246525 0.809408 0.062 Uiso 1 1 calc R U . . .
C56 C 0.2825(4) 0.1899(3) 0.8175(4) 0.072(2) Uani 1 1 d . . . . .
H56 H 0.318589 0.186741 0.844000 0.086 Uiso 1 1 calc R U . . .
C57 C 0.2493(4) 0.1589(2) 0.8006(4) 0.069(2) Uani 1 1 d . . . . .
C58 C 0.1965(4) 0.1651(2) 0.7639(5) 0.071(2) Uani 1 1 d . . . . .
H58 H 0.172218 0.144368 0.751881 0.085 Uiso 1 1 calc R U . . .
C59 C 0.1779(3) 0.20036(18) 0.7443(4) 0.0521(17) Uani 1 1 d . . . . .
H59 H 0.140997 0.203585 0.720005 0.063 Uiso 1 1 calc R U . . .
C60 C 0.1161(3) 0.3439(2) 0.8123(4) 0.0625(15) Uani 1 1 d . U . . .
C61 C 0.0638(4) 0.3552(3) 0.7956(5) 0.0943(19) Uani 1 1 d . U . . .
H61 H 0.043520 0.350587 0.753196 0.113 Uiso 1 1 calc R U . . .
C62 C 0.0637(4) 0.3738(3) 0.8958(5) 0.0834(18) Uani 1 1 d . U . . .
H62 H 0.043540 0.381352 0.926754 0.100 Uiso 1 1 calc R U . . .
C63 C 0.1406(3) 0.3506(2) 0.8741(4) 0.0702(16) Uani 1 1 d . U . . .
H63 H 0.179060 0.344852 0.888315 0.084 Uiso 1 1 calc R U . . .
C64 C 0.1259(3) 0.26514(17) 0.8113(3) 0.0428(14) Uani 1 1 d . . . . .
C65 C 0.0705(3) 0.2555(3) 0.7900(4) 0.074(3) Uani 1 1 d . . . . .
H65 H 0.052381 0.262286 0.747627 0.089 Uiso 1 1 calc R U . . .
C66 C 0.0692(3) 0.2284(2) 0.8841(4) 0.0557(18) Uani 1 1 d . . . . .
H66 H 0.048788 0.215710 0.910542 0.067 Uiso 1 1 calc R U . . .
C67 C 0.1502(3) 0.25331(18) 0.8725(3) 0.0471(15) Uani 1 1 d . . . . .
H67 H 0.188682 0.258328 0.888784 0.056 Uiso 1 1 calc R U . . .
C68 C 0.4666(3) 0.12796(18) 0.6093(5) 0.078(2) Uani 1 1 d . U . . .
C69 C 0.4653(5) 0.1125(3) 0.5379(6) 0.112(3) Uani 1 1 d . U . . .
H69A H 0.496591 0.123177 0.522311 0.168 Uiso 1 1 calc R U . . .
H69B H 0.430140 0.119734 0.509230 0.168 Uiso 1 1 calc R U . . .
H69C H 0.468488 0.085131 0.539006 0.168 Uiso 1 1 calc R U . . .
C70 C 0.5218(4) 0.1217(3) 0.6437(7) 0.133(4) Uani 1 1 d . U . . .
H70A H 0.529293 0.094720 0.646355 0.199 Uiso 1 1 calc R U . . .
H70B H 0.526367 0.131957 0.687019 0.199 Uiso 1 1 calc R U . . .
H70C H 0.547951 0.133986 0.621791 0.199 Uiso 1 1 calc R U . . .
C71 C 0.4209(4) 0.1082(2) 0.6311(6) 0.099(3) Uani 1 1 d . U . . .
H71A H 0.386863 0.109083 0.597246 0.149 Uiso 1 1 calc R U . . .
H71B H 0.414008 0.120517 0.669614 0.149 Uiso 1 1 calc R U . . .
H71C H 0.431548 0.082117 0.640947 0.149 Uiso 1 1 calc R U . . .
C72 C 0.4117(4) 0.52676(18) 0.6283(5) 0.084(2) Uani 1 1 d . U . . .
C73 C 0.4579(4) 0.5477(2) 0.6111(6) 0.102(3) Uani 1 1 d . U . . .
H73A H 0.493259 0.539958 0.638873 0.154 Uiso 1 1 calc R U . . .
H73B H 0.452341 0.574591 0.616568 0.154 Uiso 1 1 calc R U . . .
H73C H 0.458826 0.542617 0.566366 0.154 Uiso 1 1 calc R U . . .
C74 C 0.3566(4) 0.5428(2) 0.5849(6) 0.113(3) Uani 1 1 d . U . . .
H74A H 0.357417 0.539151 0.539735 0.170 Uiso 1 1 calc R U . . .
H74B H 0.353745 0.569609 0.593455 0.170 Uiso 1 1 calc R U . . .
H74C H 0.324361 0.529712 0.594428 0.170 Uiso 1 1 calc R U . . .
C75 C 0.4047(5) 0.5329(3) 0.6925(6) 0.114(3) Uani 1 1 d . U . . .
H75A H 0.370520 0.520508 0.698048 0.171 Uiso 1 1 calc R U . . .
H75B H 0.402146 0.559783 0.700061 0.171 Uiso 1 1 calc R U . . .
H75C H 0.436767 0.522462 0.722990 0.171 Uiso 1 1 calc R U . . .
C76 C 0.2687(2) 0.18487(16) 0.5742(3) 0.0394(13) Uani 1 1 d . . . . .
C77 C 0.2936(3) 0.17689(17) 0.5155(3) 0.0420(14) Uani 1 1 d . . . . .
H77A H 0.332902 0.169882 0.529768 0.063 Uiso 1 1 calc R U . . .
H77B H 0.290653 0.199368 0.488751 0.063 Uiso 1 1 calc R U . . .
H77C H 0.273070 0.156330 0.490610 0.063 Uiso 1 1 calc R U . . .
C78 C 0.2739(3) 0.15077(16) 0.6192(3) 0.0461(15) Uani 1 1 d . . . . .
H78A H 0.254053 0.129434 0.595929 0.069 Uiso 1 1 calc R U . . .
H78B H 0.257515 0.156804 0.655829 0.069 Uiso 1 1 calc R U . . .
H78C H 0.313303 0.144372 0.634459 0.069 Uiso 1 1 calc R U . . .
C79 C 0.2058(3) 0.19003(19) 0.5460(3) 0.0488(16) Uani 1 1 d . . . . .
H79A H 0.199530 0.214099 0.523630 0.073 Uiso 1 1 calc R U . . .
H79B H 0.185488 0.189543 0.580601 0.073 Uiso 1 1 calc R U . . .
H79C H 0.192414 0.169719 0.515768 0.073 Uiso 1 1 calc R U . . .
C80 C 0.2334(3) 0.44730(18) 0.5719(3) 0.0504(16) Uani 1 1 d . . . . .
C81 C 0.2599(3) 0.4614(2) 0.5173(3) 0.061(2) Uani 1 1 d . . . . .
H81A H 0.235091 0.479834 0.491549 0.091 Uiso 1 1 calc R U . . .
H81B H 0.265377 0.440293 0.490148 0.091 Uiso 1 1 calc R U . . .
H81C H 0.295909 0.473117 0.535437 0.091 Uiso 1 1 calc R U . . .
C82 C 0.2262(3) 0.47909(18) 0.6181(4) 0.0564(18) Uani 1 1 d . . . . .
H82A H 0.262951 0.487251 0.642057 0.085 Uiso 1 1 calc R U . . .
H82B H 0.204202 0.470022 0.648030 0.085 Uiso 1 1 calc R U . . .
H82C H 0.206955 0.500208 0.593593 0.085 Uiso 1 1 calc R U . . .
C83 C 0.1737(3) 0.4348(2) 0.5374(3) 0.0566(18) Uani 1 1 d . . . . .
H83A H 0.155925 0.454826 0.508704 0.085 Uiso 1 1 calc R U . . .
H83B H 0.151487 0.429758 0.569327 0.085 Uiso 1 1 calc R U . . .
H83C H 0.176001 0.412122 0.512500 0.085 Uiso 1 1 calc R U . . .
C84 C 0.2726(5) 0.1200(3) 0.8226(6) 0.105(3) Uani 1 1 d . U . . .
C85 C 0.3253(4) 0.1127(2) 0.8000(5) 0.093(3) Uani 1 1 d . U . . .
H85A H 0.317345 0.113460 0.753166 0.139 Uiso 1 1 calc R U . . .
H85B H 0.339933 0.088010 0.814887 0.139 Uiso 1 1 calc R U . . .
H85C H 0.352924 0.131935 0.817296 0.139 Uiso 1 1 calc R U . . .
C86 C 0.2299(6) 0.0891(3) 0.7932(7) 0.141(4) Uani 1 1 d . U . . .
H86A H 0.193630 0.094668 0.803016 0.212 Uiso 1 1 calc R U . . .
H86B H 0.243116 0.064726 0.811337 0.212 Uiso 1 1 calc R U . . .
H86C H 0.226084 0.088503 0.746667 0.212 Uiso 1 1 calc R U . . .
C87 C 0.2764(6) 0.1153(4) 0.8910(6) 0.147(4) Uani 1 1 d . U . . .
H87A H 0.309528 0.128352 0.914899 0.220 Uiso 1 1 calc R U . . .
H87B H 0.279063 0.088643 0.901759 0.220 Uiso 1 1 calc R U . . .
H87C H 0.243008 0.125879 0.902383 0.220 Uiso 1 1 calc R U . . .
C88 C 0.1259(5) 0.5025(2) 0.7884(5) 0.099(3) Uani 1 1 d . U . . .
C89 C 0.1752(6) 0.5260(3) 0.8186(6) 0.123(3) Uani 1 1 d . U . . .
H89A H 0.200888 0.527646 0.789523 0.185 Uiso 1 1 calc R U . . .
H89B H 0.194375 0.514490 0.858960 0.185 Uiso 1 1 calc R U . . .
H89C H 0.162607 0.551141 0.826932 0.185 Uiso 1 1 calc R U . . .
C90 C 0.0920(5) 0.5239(3) 0.7344(6) 0.112(3) Uani 1 1 d . U . . .
H90A H 0.082511 0.548404 0.749682 0.168 Uiso 1 1 calc R U . . .
H90B H 0.057664 0.510092 0.716550 0.168 Uiso 1 1 calc R U . . .
H90C H 0.113345 0.527400 0.701162 0.168 Uiso 1 1 calc R U . . .
C91 C 0.0896(6) 0.4950(3) 0.8386(6) 0.134(4) Uani 1 1 d . U . . .
H91A H 0.110490 0.479213 0.873044 0.201 Uiso 1 1 calc R U . . .
H91B H 0.055149 0.482190 0.817699 0.201 Uiso 1 1 calc R U . . .
H91C H 0.080403 0.518816 0.856435 0.201 Uiso 1 1 calc R U . . .
Cl2 Cl 0.08421(10) 0.24436(7) 0.58805(11) 0.0873(7) Uani 1 1 d . . . . .
Cl3 Cl 0.03794(17) 0.31510(10) 0.60443(18) 0.0849(14) Uani 0.626(6) 1 d . . P A 1
Cl3' Cl 0.0862(3) 0.3337(2) 0.5680(3) 0.089(2) Uani 0.374(6) 1 d . . P A 2
C96 C 0.0867(6) 0.2912(3) 0.5876(7) 0.150(7) Uani 1 1 d . . . . .
H96A H 0.121473 0.298720 0.617831 0.180 Uiso 1 1 calc R U . A 1
H96B H 0.090533 0.298927 0.544404 0.180 Uiso 1 1 calc R U . A 1
C92 C 0.0966(10) 0.5443(7) 0.5139(14) 0.131(7) Uani 0.5 1 d . U P B -1
H92A H 0.127208 0.526425 0.515815 0.196 Uiso 0.5 1 calc R U P B -1
H92B H 0.103838 0.559545 0.552916 0.196 Uiso 0.5 1 calc R U P B -1
H92C H 0.093944 0.560538 0.476537 0.196 Uiso 0.5 1 calc R U P B -1
C93 C 0.052(2) 0.5271(12) 0.510(3) 0.137(6) Uani 0.5 1 d G U P B -1
C94 C 0.008(2) 0.5313(12) 0.458(3) 0.138(6) Uani 0.5 1 d G U P B -1
H94 H 0.009503 0.549075 0.425363 0.166 Uiso 0.5 1 calc R U P B -1
C95 C -0.040(2) 0.5094(12) 0.453(3) 0.140(6) Uani 0.5 1 d G U P B -1
H95 H -0.070423 0.512283 0.417889 0.168 Uiso 0.5 1 calc R U P B -1
C93A C -0.043(2) 0.4834(12) 0.501(3) 0.137(6) Uani 0.5 1 d G U P B -1
H93A H -0.074993 0.468418 0.497726 0.165 Uiso 0.5 1 calc R U P B -1
C94A C 0.002(2) 0.4792(12) 0.553(3) 0.141(6) Uani 0.5 1 d G U P B -1
H94A H 0.000362 0.461345 0.585038 0.169 Uiso 0.5 1 calc R U P B -1
C95A C 0.050(2) 0.5010(12) 0.557(3) 0.139(6) Uani 0.5 1 d G U P B -1
H95A H 0.080289 0.498137 0.592513 0.167 Uiso 0.5 1 calc R U P B -1
C97 C 0.4067(6) 0.2327(5) 0.7745(6) 0.158(7) Uani 1 1 d . . . . .
H97A H 0.395691 0.215057 0.738891 0.237 Uiso 1 1 calc R U . . .
H97B H 0.374893 0.248505 0.777579 0.237 Uiso 1 1 calc R U . . .
H97C H 0.419033 0.218704 0.814502 0.237 Uiso 1 1 calc R U . . .
C98 C 0.4537(4) 0.2567(4) 0.7631(4) 0.104(4) Uani 1 1 d . . . . .
H98A H 0.468004 0.272522 0.801109 0.124 Uiso 1 1 calc R U . . .
H98B H 0.440136 0.273411 0.725990 0.124 Uiso 1 1 calc R U . . .
C99 C 0.500000 0.2317(4) 0.750000 0.079(4) Uani 1 2 d S T P . .
H99A H 0.514385 0.215518 0.787480 0.094 Uiso 0.5 1 calc R U P . .
H99B H 0.485616 0.215519 0.712518 0.094 Uiso 0.5 1 calc R U P . .

loop_
_atom_site_aniso_label
_atom_site_aniso_U_11
_atom_site_aniso_U_22
_atom_site_aniso_U_33
_atom_site_aniso_U_23
_atom_site_aniso_U_13
_atom_site_aniso_U_12
Re1 0.03583(15) 0.02676(15) 0.05254(18) 0.00336(12) 0.01412(11) -0.00319(11)
Cl1 0.0689(12) 0.0529(10) 0.0739(12) -0.0001(9) 0.0090(9) -0.0120(8)
O1 0.056(3) 0.039(3) 0.083(4) 0.003(2) 0.021(3) -0.014(2)
O2 0.045(3) 0.041(2) 0.090(4) 0.004(2) 0.028(2) 0.004(2)
O3 0.070(3) 0.030(2) 0.101(4) 0.008(3) -0.001(3) 0.002(2)
N1 0.045(3) 0.025(2) 0.051(3) 0.002(2) 0.015(2) -0.003(2)
N2 0.053(3) 0.025(3) 0.083(4) 0.003(3) 0.036(3) -0.002(2)
N3 0.034(3) 0.025(2) 0.043(3) 0.001(2) 0.014(2) 0.0003(18)
N4 0.039(3) 0.025(2) 0.052(3) 0.000(2) 0.017(2) -0.002(2)
N5 0.066(3) 0.094(4) 0.072(3) -0.015(3) 0.035(2) 0.012(3)
N6 0.081(3) 0.143(4) 0.086(3) -0.012(3) 0.030(3) 0.038(3)
N7 0.061(4) 0.049(3) 0.058(4) 0.012(3) 0.021(3) 0.000(3)
N8 0.038(3) 0.114(6) 0.078(5) 0.033(4) 0.019(3) -0.005(3)
C1 0.042(3) 0.035(3) 0.059(4) 0.005(3) 0.013(3) -0.002(3)
C2 0.038(3) 0.036(3) 0.063(4) 0.008(3) 0.014(3) -0.007(3)
C3 0.100(5) 0.017(3) 0.058(4) 0.002(3) 0.053(4) -0.014(3)
C4 0.060(4) 0.029(3) 0.078(5) -0.001(3) 0.031(4) -0.007(3)
C5 0.050(4) 0.026(3) 0.053(4) 0.004(3) 0.022(3) -0.001(2)
C6 0.043(3) 0.026(3) 0.040(3) 0.001(2) 0.014(3) -0.002(2)
C7 0.042(3) 0.026(3) 0.041(3) 0.002(2) 0.012(3) 0.000(2)
C8 0.039(3) 0.027(3) 0.038(3) 0.000(2) 0.014(2) -0.003(2)
C9 0.035(3) 0.032(3) 0.041(3) -0.001(2) 0.017(2) 0.000(2)
C10 0.034(3) 0.026(3) 0.045(3) -0.002(2) 0.012(2) -0.003(2)
C11 0.042(3) 0.029(3) 0.037(3) -0.005(2) 0.015(2) -0.001(2)
C12 0.040(3) 0.027(3) 0.036(3) -0.002(2) 0.013(2) -0.002(2)
C13 0.044(3) 0.026(3) 0.034(3) -0.003(2) 0.013(2) -0.002(2)
C14 0.033(3) 0.023(3) 0.044(3) -0.003(2) 0.012(2) -0.001(2)
C15 0.038(3) 0.025(3) 0.043(3) 0.000(2) 0.011(2) -0.003(2)
C16 0.033(3) 0.033(3) 0.065(4) -0.003(3) 0.021(3) -0.003(2)
C17 0.040(3) 0.025(3) 0.064(4) -0.002(3) 0.012(3) -0.002(2)
C18 0.037(3) 0.026(3) 0.053(4) 0.001(3) 0.011(3) -0.006(2)
C19 0.032(3) 0.031(3) 0.044(3) -0.003(2) 0.014(2) -0.006(2)
C20 0.037(3) 0.030(3) 0.038(3) -0.003(2) 0.011(2) -0.003(2)
C21 0.041(3) 0.030(3) 0.037(3) -0.005(2) 0.010(2) -0.004(2)
C22 0.033(3) 0.026(3) 0.041(3) -0.005(2) 0.012(2) 0.002(2)
C23 0.038(3) 0.026(3) 0.036(3) -0.002(2) 0.009(2) 0.001(2)
C24 0.045(3) 0.027(3) 0.040(3) 0.002(2) 0.016(3) 0.002(2)
C25 0.041(3) 0.026(3) 0.039(3) 0.003(2) 0.016(2) 0.000(2)
C26 0.047(3) 0.025(3) 0.044(3) 0.003(2) 0.014(3) 0.002(2)
C27 0.052(4) 0.024(3) 0.052(4) 0.002(3) 0.022(3) 0.002(2)
C28 0.063(4) 0.024(3) 0.065(4) 0.005(3) 0.032(3) 0.001(3)
C29 0.062(4) 0.024(3) 0.069(5) 0.004(3) 0.025(3) 0.006(3)
C30 0.054(4) 0.030(3) 0.056(4) 0.008(3) 0.022(3) 0.013(3)
C31 0.047(3) 0.030(3) 0.043(3) 0.004(3) 0.017(3) 0.006(2)
C32 0.042(3) 0.034(3) 0.041(3) 0.002(3) 0.014(3) 0.007(2)
C33 0.043(3) 0.033(3) 0.035(3) -0.003(2) 0.013(2) 0.001(2)
C34 0.037(3) 0.029(3) 0.036(3) -0.001(2) 0.009(2) -0.001(2)
C35 0.037(3) 0.030(3) 0.035(3) -0.002(2) 0.008(2) 0.004(2)
C36 0.033(3) 0.037(3) 0.036(3) 0.002(2) 0.009(2) 0.000(2)
C37 0.032(3) 0.036(3) 0.038(3) 0.003(2) 0.008(2) -0.001(2)
C38 0.036(3) 0.032(3) 0.040(3) -0.001(2) 0.012(2) -0.002(2)
C39 0.046(3) 0.036(3) 0.041(3) -0.001(3) 0.012(3) 0.008(3)
C40 0.038(3) 0.040(3) 0.049(4) 0.000(3) 0.012(3) 0.009(3)
C41 0.037(3) 0.030(3) 0.040(3) -0.001(2) 0.012(2) 0.006(2)
C42 0.033(3) 0.035(3) 0.038(3) -0.001(2) 0.008(2) 0.003(2)
C43 0.031(3) 0.041(3) 0.035(3) -0.004(2) 0.009(2) 0.001(2)
C44 0.030(3) 0.039(3) 0.042(3) -0.001(3) 0.009(2) 0.002(2)
C45 0.034(3) 0.048(4) 0.043(3) 0.008(3) 0.013(3) 0.005(3)
C46 0.029(3) 0.051(4) 0.043(3) 0.001(3) 0.012(2) 0.006(3)
C47 0.032(3) 0.040(3) 0.047(3) 0.002(3) 0.010(2) 0.009(2)
C48 0.042(3) 0.042(3) 0.050(4) 0.004(3) 0.024(3) 0.010(3)
C49 0.057(5) 0.067(5) 0.076(5) -0.015(4) 0.014(4) 0.025(4)
C50 0.068(5) 0.075(6) 0.090(6) 0.005(5) 0.031(5) 0.044(5)
C51 0.085(6) 0.039(4) 0.070(5) 0.009(4) 0.040(4) 0.008(4)
C52 0.085(6) 0.032(4) 0.073(5) 0.005(3) 0.025(4) -0.005(4)
C53 0.057(4) 0.033(3) 0.069(5) 0.008(3) 0.015(3) -0.002(3)
C54 0.042(3) 0.047(4) 0.047(4) 0.005(3) 0.023(3) 0.005(3)
C55 0.053(4) 0.053(4) 0.051(4) 0.001(3) 0.017(3) 0.017(3)
C56 0.072(5) 0.090(6) 0.061(5) 0.017(4) 0.032(4) 0.038(5)
C57 0.086(6) 0.055(5) 0.086(6) 0.027(4) 0.064(5) 0.026(4)
C58 0.072(5) 0.045(4) 0.116(7) 0.022(4) 0.063(5) 0.006(4)
C59 0.043(4) 0.045(4) 0.076(5) 0.006(3) 0.031(3) 0.000(3)
C60 0.057(3) 0.081(4) 0.058(3) 0.003(3) 0.032(2) 0.018(3)
C61 0.065(3) 0.140(4) 0.081(4) -0.010(4) 0.024(3) 0.036(3)
C62 0.071(3) 0.110(4) 0.079(3) -0.008(3) 0.038(3) 0.025(3)
C63 0.057(3) 0.094(4) 0.067(3) -0.014(3) 0.029(2) 0.013(3)
C64 0.039(3) 0.045(3) 0.048(4) 0.006(3) 0.017(3) 0.010(3)
C65 0.033(4) 0.124(7) 0.065(5) 0.035(5) 0.010(3) 0.001(4)
C66 0.059(5) 0.054(4) 0.062(5) 0.014(4) 0.032(4) 0.009(3)
C67 0.045(4) 0.044(4) 0.052(4) 0.002(3) 0.011(3) 0.001(3)
C68 0.053(3) 0.019(3) 0.169(6) 0.006(3) 0.043(4) 0.002(3)
C69 0.107(6) 0.054(5) 0.193(7) -0.021(5) 0.071(6) -0.009(5)
C70 0.067(4) 0.065(5) 0.257(9) 0.054(6) 0.015(5) 0.002(4)
C71 0.067(4) 0.036(4) 0.207(9) 0.030(5) 0.056(5) 0.004(3)
C72 0.098(4) 0.015(3) 0.163(6) -0.006(3) 0.076(4) 0.006(3)
C73 0.111(5) 0.025(3) 0.197(8) -0.007(5) 0.089(6) -0.004(3)
C74 0.106(5) 0.040(4) 0.208(8) 0.017(5) 0.068(6) 0.012(4)
C75 0.141(7) 0.054(5) 0.172(6) -0.038(5) 0.089(6) -0.022(5)
C76 0.036(3) 0.036(3) 0.049(4) -0.003(3) 0.015(3) -0.006(2)
C77 0.047(4) 0.037(3) 0.044(3) -0.008(3) 0.015(3) -0.008(3)
C78 0.051(4) 0.036(3) 0.057(4) 0.000(3) 0.023(3) -0.012(3)
C79 0.047(4) 0.047(4) 0.052(4) -0.009(3) 0.011(3) -0.007(3)
C80 0.057(4) 0.041(4) 0.055(4) 0.009(3) 0.017(3) 0.019(3)
C81 0.071(5) 0.061(4) 0.055(4) 0.020(4) 0.023(4) 0.031(4)
C82 0.067(5) 0.038(4) 0.071(5) 0.007(3) 0.030(4) 0.019(3)
C83 0.060(4) 0.047(4) 0.063(5) 0.009(3) 0.012(3) 0.018(3)
C84 0.134(6) 0.067(4) 0.146(6) 0.053(5) 0.101(5) 0.057(4)
C85 0.117(6) 0.059(5) 0.127(7) 0.023(5) 0.080(5) 0.043(4)
C86 0.152(7) 0.076(5) 0.222(9) 0.062(6) 0.099(7) 0.033(5)
C87 0.206(9) 0.117(7) 0.150(6) 0.071(6) 0.111(6) 0.100(7)
C88 0.155(7) 0.042(4) 0.122(6) 0.006(4) 0.078(5) 0.028(4)
C89 0.184(8) 0.052(5) 0.140(8) -0.006(5) 0.048(6) 0.021(5)
C90 0.157(8) 0.048(5) 0.143(7) 0.014(4) 0.061(6) 0.020(5)
C91 0.218(9) 0.065(5) 0.159(8) 0.006(5) 0.128(7) 0.038(6)
Cl2 0.0793(14) 0.1027(17) 0.0766(14) -0.0126(12) 0.0101(11) 0.0279(13)
Cl3 0.104(3) 0.076(2) 0.082(3) -0.0001(18) 0.035(2) 0.026(2)
Cl3' 0.084(4) 0.109(5) 0.077(4) 0.002(3) 0.025(3) -0.011(4)
C96 0.177(14) 0.072(7) 0.147(11) 0.007(7) -0.085(10) -0.017(8)
C92 0.112(14) 0.108(17) 0.167(16) -0.030(12) 0.019(12) 0.014(11)
C93 0.117(13) 0.123(18) 0.170(15) -0.036(12) 0.030(11) 0.007(11)
C94 0.117(14) 0.126(18) 0.170(15) -0.035(13) 0.029(11) 0.004(11)
C95 0.118(14) 0.128(18) 0.172(15) -0.033(13) 0.030(12) 0.004(11)
C93A 0.118(14) 0.125(18) 0.169(15) -0.035(13) 0.032(11) 0.009(11)
C94A 0.118(14) 0.130(18) 0.172(15) -0.034(13) 0.030(11) 0.004(11)
C95A 0.119(14) 0.127(18) 0.172(15) -0.034(12) 0.030(11) 0.005(11)
C97 0.104(10) 0.29(2) 0.081(8) 0.013(10) 0.013(7) -0.026(12)
C98 0.073(6) 0.182(12) 0.048(5) 0.011(6) -0.005(4) 0.009(7)
C99 0.070(8) 0.115(11) 0.041(6) 0.000 -0.009(5) 0.000

loop_
_atom_type_symbol
_atom_type_description
_atom_type_scat_dispersion_real
_atom_type_scat_dispersion_imag
_atom_type_scat_source
C C 0.0181 0.0091 'International Tables Vol C Tables 4.2.6.8 and 6.1.1.4'
H H 0.0000 0.0000 'International Tables Vol C Tables 4.2.6.8 and 6.1.1.4'
N N 0.0311 0.0180 'International Tables Vol C Tables 4.2.6.8 and 6.1.1.4'
O O 0.0492 0.0322 'International Tables Vol C Tables 4.2.6.8 and 6.1.1.4'
Cl Cl 0.3639 0.7018 'International Tables Vol C Tables 4.2.6.8 and 6.1.1.4'
Re Re -5.2083 5.8923 'International Tables Vol C Tables 4.2.6.8 and 6.1.1.4'

loop_
_geom_angle_atom_site_label_1
_geom_angle_atom_site_label_2
_geom_angle_atom_site_label_3
_geom_angle
_geom_angle_site_symmetry_1
_geom_angle_site_symmetry_3
_geom_angle_publ_flag
C2 Re1 C1 90.6(3) . . ?
C2 Re1 C3 90.3(3) . . ?
C1 Re1 C3 92.7(3) . . ?
C2 Re1 N1 173.8(2) . . ?
C1 Re1 N1 95.3(2) . . ?
C3 Re1 N1 87.5(3) . . ?
C2 Re1 N3 98.1(2) . . ?
C1 Re1 N3 170.2(2) . . ?
C3 Re1 N3 91.9(2) . . ?
N1 Re1 N3 76.23(17) . . ?
C2 Re1 Cl1 94.5(2) . . ?
C1 Re1 Cl1 93.6(2) . . ?
C3 Re1 Cl1 172.1(2) . . ?
N1 Re1 Cl1 87.06(14) . . ?
N3 Re1 Cl1 81.19(13) . . ?
C4 N1 C7 115.3(5) . . ?
C4 N1 Re1 130.6(4) . . ?
C7 N1 Re1 114.1(4) . . ?
C4 N2 C5 118.1(5) . . ?
C9 N3 C8 115.6(5) . . ?
C9 N3 Re1 130.4(4) . . ?
C8 N3 Re1 113.8(3) . . ?
C9 N4 C10 118.2(5) . . ?
C62 N5 C63 116.6(8) . . ?
C62 N6 C61 114.6(8) . . ?
C66 N7 C67 116.2(6) . . ?
C66 N8 C65 115.4(6) . . ?
O1 C1 Re1 177.9(6) . . ?
O2 C2 Re1 178.1(6) . . ?
O3 C3 Re1 173.4(9) . . ?
N2 C4 N1 126.8(6) . . ?
N2 C5 C6 119.6(5) . . ?
N2 C5 C27 121.4(5) . . ?
C6 C5 C27 119.0(5) . . ?
C7 C6 C25 120.8(5) . . ?
C7 C6 C5 118.0(5) . . ?
C25 C6 C5 121.1(5) . . ?
N1 C7 C6 122.2(5) . . ?
N1 C7 C8 117.5(5) . . ?
C6 C7 C8 120.3(5) . . ?
N3 C8 C11 122.9(5) . . ?
N3 C8 C7 118.2(5) . . ?
C11 C8 C7 118.9(5) . . ?
N4 C9 N3 126.4(5) . . ?
N4 C10 C11 120.2(5) . . ?
N4 C10 C15 121.3(5) . . ?
C11 C10 C15 118.5(5) . . ?
C8 C11 C10 116.7(5) . . ?
C8 C11 C12 121.0(5) . . ?
C10 C11 C12 122.1(5) . . ?
C25 C12 C13 121.1(5) . . ?
C25 C12 C11 119.2(5) . . ?
C13 C12 C11 119.6(5) . . ?
C22 C13 C12 118.8(5) . . ?
C22 C13 C14 121.5(5) . . ?
C12 C13 C14 119.5(5) . . ?
C19 C14 C15 120.1(5) . . ?
C19 C14 C13 119.0(5) . . ?
C15 C14 C13 120.9(5) . . ?
C16 C15 C14 119.2(5) . . ?
C16 C15 C10 121.3(5) . . ?
C14 C15 C10 119.4(5) . . ?
C17 C16 C15 122.0(5) . . ?
C16 C17 C18 117.8(5) . . ?
C16 C17 C68 120.5(6) . . ?
C18 C17 C68 121.7(5) . . ?
C17 C18 C19 123.4(5) . . ?
C18 C19 C14 116.8(5) . . ?
C18 C19 C20 122.4(5) . . ?
C14 C19 C20 120.3(5) . . ?
C21 C20 C38 117.3(5) . . ?
C21 C20 C19 117.1(5) . . ?
C38 C20 C19 125.5(5) . . ?
C35 C21 C20 121.5(5) . . ?
C35 C21 C22 117.4(5) . . ?
C20 C21 C22 121.1(5) . . ?
C13 C22 C23 120.5(5) . . ?
C13 C22 C21 119.0(5) . . ?
C23 C22 C21 120.5(5) . . ?
C24 C23 C33 119.9(5) . . ?
C24 C23 C22 119.2(5) . . ?
C33 C23 C22 120.8(5) . . ?
C23 C24 C25 120.2(5) . . ?
C23 C24 C26 120.2(5) . . ?
C25 C24 C26 119.5(5) . . ?
C12 C25 C24 120.0(5) . . ?
C12 C25 C6 119.7(5) . . ?
C24 C25 C6 120.1(5) . . ?
C27 C26 C31 119.7(5) . . ?
C27 C26 C24 120.7(5) . . ?
C31 C26 C24 119.6(5) . . ?
C28 C27 C26 119.8(6) . . ?
C28 C27 C5 120.6(6) . . ?
C26 C27 C5 119.4(5) . . ?
C29 C28 C27 121.2(6) . . ?
C28 C29 C30 117.9(6) . . ?
C28 C29 C72 122.5(6) . . ?
C30 C29 C72 119.6(6) . . ?
C31 C30 C29 123.5(6) . . ?
C30 C31 C26 117.2(6) . . ?
C30 C31 C32 122.6(5) . . ?
C26 C31 C32 119.7(5) . . ?
C33 C32 C39 117.2(5) . . ?
C33 C32 C31 117.1(5) . . ?
C39 C32 C31 125.6(5) . . ?
C34 C33 C32 121.8(5) . . ?
C34 C33 C23 117.7(5) . . ?
C32 C33 C23 120.5(5) . . ?
C41 C34 C33 118.9(5) . . ?
C41 C34 C35 119.6(5) . . ?
C33 C34 C35 121.2(5) . . ?
C36 C35 C21 119.0(5) . . ?
C36 C35 C34 119.9(5) . . ?
C21 C35 C34 120.9(5) . . ?
C35 C36 C37 116.7(5) . . ?
C35 C36 C43 119.3(5) . . ?
C37 C36 C43 123.7(5) . . ?
C36 C37 C38 125.1(5) . . ?
C37 C38 C20 115.8(5) . . ?
C37 C38 C76 115.2(5) . . ?
C20 C38 C76 128.6(5) . . ?
C40 C39 C32 116.1(5) . . ?
C40 C39 C80 115.7(5) . . ?
C32 C39 C80 127.9(6) . . ?
C39 C40 C41 125.5(5) . . ?
C40 C41 C34 116.0(5) . . ?
C40 C41 C42 124.2(5) . . ?
C34 C41 C42 119.7(5) . . ?
C43 C42 C47 118.4(5) . . ?
C43 C42 C41 118.8(5) . . ?
C47 C42 C41 122.6(5) . . ?
C44 C43 C42 120.8(5) . . ?
C44 C43 C36 121.1(5) . . ?
C42 C43 C36 118.2(5) . . ?
C45 C44 C43 119.2(5) . . ?
C45 C44 C54 117.9(5) . . ?
C43 C44 C54 122.0(5) . . ?
C44 C45 C46 121.0(5) . . ?
C44 C45 C64 121.4(5) . . ?
C46 C45 C64 117.5(5) . . ?
C47 C46 C45 120.8(5) . . ?
C47 C46 C60 119.4(6) . . ?
C45 C46 C60 119.2(6) . . ?
C46 C47 C42 119.7(5) . . ?
C46 C47 C48 115.0(5) . . ?
C42 C47 C48 125.0(5) . . ?
C53 C48 C49 116.9(6) . . ?
C53 C48 C47 121.2(6) . . ?
C49 C48 C47 121.5(6) . . ?
C50 C49 C48 121.6(8) . . ?
C51 C50 C49 120.7(7) . . ?
C52 C51 C50 116.9(7) . . ?
C52 C51 C88 123.3(9) . . ?
C50 C51 C88 119.6(8) . . ?
C51 C52 C53 122.2(8) . . ?
C48 C53 C52 121.5(7) . . ?
C55 C54 C59 117.8(6) . . ?
C55 C54 C44 118.6(6) . . ?
C59 C54 C44 123.5(6) . . ?
C54 C55 C56 120.1(8) . . ?
C57 C56 C55 122.4(8) . . ?
C56 C57 C58 116.7(7) . . ?
C56 C57 C84 119.2(9) . . ?
C58 C57 C84 124.1(9) . . ?
C59 C58 C57 121.9(8) . . ?
C58 C59 C54 121.1(7) . . ?
C61 C60 C63 114.3(7) . . ?
C61 C60 C46 124.9(8) . . ?
C63 C60 C46 120.8(7) . . ?
C60 C61 N6 122.3(9) . . ?
N5 C62 N6 127.8(8) . . ?
N5 C63 C60 123.3(8) . . ?
C67 C64 C65 115.4(6) . . ?
C67 C64 C45 122.8(6) . . ?
C65 C64 C45 121.8(6) . . ?
N8 C65 C64 123.2(7) . . ?
N7 C66 N8 127.2(6) . . ?
N7 C67 C64 122.6(6) . . ?
C70 C68 C71 117.7(9) . . ?
C70 C68 C17 110.6(7) . . ?
C71 C68 C17 112.5(6) . . ?
C70 C68 C69 104.9(9) . . ?
C71 C68 C69 106.0(8) . . ?
C17 C68 C69 103.8(7) . . ?
C75 C72 C73 114.9(9) . . ?
C75 C72 C29 111.1(7) . . ?
C73 C72 C29 112.5(6) . . ?
C75 C72 C74 104.0(8) . . ?
C73 C72 C74 106.1(8) . . ?
C29 C72 C74 107.5(8) . . ?
C78 C76 C77 111.7(5) . . ?
C78 C76 C79 106.2(5) . . ?
C77 C76 C79 104.2(5) . . ?
C78 C76 C38 112.0(5) . . ?
C77 C76 C38 113.7(5) . . ?
C79 C76 C38 108.4(5) . . ?
C81 C80 C82 111.8(6) . . ?
C81 C80 C39 114.0(5) . . ?
C82 C80 C39 111.6(5) . . ?
C81 C80 C83 104.1(6) . . ?
C82 C80 C83 106.6(5) . . ?
C39 C80 C83 108.0(5) . . ?
C87 C84 C85 115.8(10) . . ?
C87 C84 C57 110.5(8) . . ?
C85 C84 C57 110.3(7) . . ?
C87 C84 C86 102.4(10) . . ?
C85 C84 C86 107.4(9) . . ?
C57 C84 C86 110.0(10) . . ?
C90 C88 C89 108.2(9) . . ?
C90 C88 C51 112.2(9) . . ?
C89 C88 C51 112.3(9) . . ?
C90 C88 C91 108.5(10) . . ?
C89 C88 C91 109.3(10) . . ?
C51 C88 C91 106.2(7) . . ?
Cl3 C96 Cl2 120.7(10) . . ?
Cl3' C96 Cl2 165.2(10) . . ?
C92 C93 C94 122(3) . . ?
C92 C93 C95A 117(3) . . ?
C94 C93 C95A 120.0 . . ?
C95 C94 C93 120.0 . . ?
C93A C95 C94 120.0 . . ?
C95 C93A C94A 120.0 . . ?
C95A C94A C93A 120.0 . . ?
C94A C95A C93 120.0 . . ?
C97 C98 C99 109.0(12) . . ?
C98 C99 C98 108.0(13) 2_656 . ?

loop_
_geom_bond_atom_site_label_1
_geom_bond_atom_site_label_2
_geom_bond_distance
_geom_bond_site_symmetry_2
_geom_bond_publ_flag
Re1 C2 1.920(7) . ?
Re1 C1 1.924(6) . ?
Re1 C3 2.007(9) . ?
Re1 N1 2.184(5) . ?
Re1 N3 2.189(4) . ?
Re1 Cl1 2.465(2) . ?
O1 C1 1.146(7) . ?
O2 C2 1.161(7) . ?
O3 C3 0.960(8) . ?
N1 C4 1.347(8) . ?
N1 C7 1.365(7) . ?
N2 C4 1.333(8) . ?
N2 C5 1.344(8) . ?
N3 C9 1.343(7) . ?
N3 C8 1.358(7) . ?
N4 C9 1.332(7) . ?
N4 C10 1.350(7) . ?
N5 C62 1.241(11) . ?
N5 C63 1.348(9) . ?
N6 C62 1.258(11) . ?
N6 C61 1.409(11) . ?
N7 C66 1.314(9) . ?
N7 C67 1.330(8) . ?
N8 C66 1.325(9) . ?
N8 C65 1.328(9) . ?
C5 C6 1.424(8) . ?
C5 C27 1.446(8) . ?
C6 C7 1.377(8) . ?
C6 C25 1.417(8) . ?
C7 C8 1.427(8) . ?
C8 C11 1.391(8) . ?
C10 C11 1.418(8) . ?
C10 C15 1.449(8) . ?
C11 C12 1.421(8) . ?
C12 C25 1.397(7) . ?
C12 C13 1.415(8) . ?
C13 C22 1.406(7) . ?
C13 C14 1.439(7) . ?
C14 C19 1.412(7) . ?
C14 C15 1.425(8) . ?
C15 C16 1.390(8) . ?
C16 C17 1.372(8) . ?
C17 C18 1.398(8) . ?
C17 C68 1.547(9) . ?
C18 C19 1.401(8) . ?
C19 C20 1.475(8) . ?
C20 C21 1.422(8) . ?
C20 C38 1.433(8) . ?
C21 C35 1.417(8) . ?
C21 C22 1.437(8) . ?
C22 C23 1.431(7) . ?
C23 C24 1.406(8) . ?
C23 C33 1.427(8) . ?
C24 C25 1.411(8) . ?
C24 C26 1.439(8) . ?
C26 C27 1.413(8) . ?
C26 C31 1.415(8) . ?
C27 C28 1.398(8) . ?
C28 C29 1.379(9) . ?
C29 C30 1.395(9) . ?
C29 C72 1.539(8) . ?
C30 C31 1.394(8) . ?
C31 C32 1.473(8) . ?
C32 C33 1.420(8) . ?
C32 C39 1.439(8) . ?
C33 C34 1.414(8) . ?
C34 C41 1.413(8) . ?
C34 C35 1.428(7) . ?
C35 C36 1.397(8) . ?
C36 C37 1.398(8) . ?
C36 C43 1.476(8) . ?
C37 C38 1.398(8) . ?
C38 C76 1.549(8) . ?
C39 C40 1.388(9) . ?
C39 C80 1.548(8) . ?
C40 C41 1.407(8) . ?
C41 C42 1.455(8) . ?
C42 C43 1.424(8) . ?
C42 C47 1.426(8) . ?
C43 C44 1.413(8) . ?
C44 C45 1.381(8) . ?
C44 C54 1.495(8) . ?
C45 C46 1.401(9) . ?
C45 C64 1.486(8) . ?
C46 C47 1.395(8) . ?
C46 C60 1.498(9) . ?
C47 C48 1.499(8) . ?
C48 C53 1.357(9) . ?
C48 C49 1.391(9) . ?
C49 C50 1.387(11) . ?
C50 C51 1.383(12) . ?
C51 C52 1.371(11) . ?
C51 C88 1.532(10) . ?
C52 C53 1.382(10) . ?
C54 C55 1.380(9) . ?
C54 C59 1.390(9) . ?
C55 C56 1.391(10) . ?
C56 C57 1.379(12) . ?
C57 C58 1.380(13) . ?
C57 C84 1.537(10) . ?
C58 C59 1.374(10) . ?
C60 C61 1.321(11) . ?
C60 C63 1.349(11) . ?
C64 C67 1.381(9) . ?
C64 C65 1.382(10) . ?
C68 C70 1.413(13) . ?
C68 C71 1.487(10) . ?
C68 C69 1.619(15) . ?
C72 C75 1.438(14) . ?
C72 C73 1.472(11) . ?
C72 C74 1.574(15) . ?
C76 C78 1.541(8) . ?
C76 C77 1.541(8) . ?
C76 C79 1.543(9) . ?
C80 C81 1.541(9) . ?
C80 C82 1.542(9) . ?
C80 C83 1.558(10) . ?
C84 C87 1.456(15) . ?
C84 C85 1.500(11) . ?
C84 C86 1.558(18) . ?
C88 C90 1.482(15) . ?
C88 C89 1.499(17) . ?
C88 C91 1.561(14) . ?
Cl2 C96 1.675(11) . ?
Cl3 C96 1.576(16) . ?
Cl3' C96 1.576(13) . ?
C92 C93 1.23(5) . ?
C93 C94 1.3900 . ?
C93 C95A 1.3900 . ?
C94 C95 1.3900 . ?
C95 C93A 1.3900 . ?
C93A C94A 1.3900 . ?
C94A C95A 1.3900 . ?
C97 C98 1.501(17) . ?
C98 C99 1.521(13) . ?
